data_4128686
loop_
_publ_author_name
'Xu, Meng-Yu'
'Jiang, Wei-Tao'
'Li, Ying'
'Xu, Qing-Hao'
'Zhou, Qiao-Lan'
'Yang, Shuo'
'Xiao, Bin'

_publ_section_title
;
 Alkyl Carbagermatranes Enable Practical Palladium-Catalyzed
 sp<sup>2</sup>-sp<sup>3</sup> Cross-Coupling.
;
_journal_issue 18
_journal_name_full 'Journal of the American Chemical Society'
_journal_page_first 7582
_journal_page_last 7588
_journal_paper_doi 10.1021/jacs.9b02776
_journal_volume 141
_journal_year 2019
_chemical_absolute_configuration ad
_chemical_formula_sum 'C20 H18 F N O2 S'
_chemical_formula_weight 355.41
_space_group_crystal_system monoclinic
_space_group_IT_number 4
_space_group_name_Hall 'P 2yb'
_space_group_name_H-M_alt 'P 1 21 1'
_atom_sites_solution_hydrogens mixed
_audit_creation_method SHELXL-2013
_cell_angle_alpha 90
_cell_angle_beta 97.2830(10)
_cell_angle_gamma 90
_cell_formula_units_Z 2
_cell_length_a 6.20290(10)
_cell_length_b 8.50400(10)
_cell_length_c 16.5123(2)
_cell_measurement_reflns_used 5501
_cell_measurement_temperature 290(2)
_cell_measurement_theta_max 71.1830
_cell_measurement_theta_min 5.8470
_cell_volume 863.99(2)
_computing_cell_refinement 'CrysAlisPro (Rigaku OD, 2015)'
_computing_data_collection 'CrysAlisPro (Rigaku OD, 2015)'
_computing_data_reduction 'CrysAlisPro (Rigaku OD, 2015)'
_computing_molecular_graphics 'Ortep-3 (L. J. Farrugia, 2001)'
_computing_publication_material SHELXL-97
_computing_structure_refinement 'SHELXL-97 (Sheldrick, 1997)'
_computing_structure_solution 'SHELXS-97 (Sheldrick, 1997)'
_diffrn_ambient_temperature 290(2)
_diffrn_detector_area_resol_mean 5.2169
_diffrn_measured_fraction_theta_full 0.997
_diffrn_measured_fraction_theta_max 0.979
_diffrn_measurement_device_type 'SuperNova, Dual, Cu at zero, AtlasS2'
_diffrn_measurement_method '\w scans'
_diffrn_radiation_type CuK\a
_diffrn_radiation_wavelength 1.54184
_diffrn_reflns_av_R_equivalents 0.0279
_diffrn_reflns_av_unetI/netI 0.0294
_diffrn_reflns_Laue_measured_fraction_full 0.997
_diffrn_reflns_Laue_measured_fraction_max 0.979
_diffrn_reflns_limit_h_max 7
_diffrn_reflns_limit_h_min -7
_diffrn_reflns_limit_k_max 9
_diffrn_reflns_limit_k_min -10
_diffrn_reflns_limit_l_max 19
_diffrn_reflns_limit_l_min -20
_diffrn_reflns_number 6966
_diffrn_reflns_point_group_measured_fraction_full 0.935
_diffrn_reflns_point_group_measured_fraction_max 0.908
_diffrn_reflns_theta_full 67.684
_diffrn_reflns_theta_max 71.328
_diffrn_reflns_theta_min 5.402
_diffrn_source 'micro-focus sealed X-ray tube'
_exptl_absorpt_coefficient_mu 1.865
_exptl_absorpt_correction_T_max 1.00000
_exptl_absorpt_correction_T_min 0.42637
_exptl_absorpt_correction_type multi-scan
_exptl_absorpt_process_details
;
CrysAlisPro 1.171.38.46 (Rigaku Oxford Diffraction, 2015)
Empirical absorption correction using spherical harmonics,
 implemented in SCALE3 ABSPACK scaling algorithm.
;
_exptl_crystal_colour colorless
_exptl_crystal_density_diffrn 1.366
_exptl_crystal_description block
_exptl_crystal_F_000 372
_exptl_crystal_size_max 0.220
_exptl_crystal_size_mid 0.220
_exptl_crystal_size_min 0.150
_refine_diff_density_max 0.391
_refine_diff_density_min -0.434
_refine_diff_density_rms 0.048
_refine_ls_abs_structure_details
;
 Classical Flack method preferred over Parsons because s.u. lower.
;
_refine_ls_abs_structure_Flack 0.00(4)
_refine_ls_extinction_coef 0.0045(16)
_refine_ls_extinction_expression Fc^*^=kFc[1+0.001xFc^2^\l^3^/sin(2\q)]^-1/4^
_refine_ls_extinction_method SHELXL
_refine_ls_goodness_of_fit_ref 1.062
_refine_ls_hydrogen_treatment mixed
_refine_ls_matrix_type full
_refine_ls_number_parameters 240
_refine_ls_number_reflns 3056
_refine_ls_number_restraints 1
_refine_ls_restrained_S_all 1.062
_refine_ls_R_factor_all 0.0561
_refine_ls_R_factor_gt 0.0550
_refine_ls_shift/su_max 0.000
_refine_ls_shift/su_mean 0.000
_refine_ls_structure_factor_coef Fsqd
_refine_ls_weighting_details 'w=1/[\s^2^(Fo^2^)+(0.1050P)^2^+0.2448P] where P=(Fo^2^+2Fc^2^)/3'
_refine_ls_weighting_scheme calc
_refine_ls_wR_factor_gt 0.1561
_refine_ls_wR_factor_ref 0.1580
_reflns_Friedel_coverage 0.729
_reflns_Friedel_fraction_full 0.863
_reflns_Friedel_fraction_max 0.825
_reflns_number_gt 2948
_reflns_number_total 3056
_reflns_threshold_expression 'I > 2\s(I)'
_cod_data_source_file ja9b02776_si_003.cif
_cod_data_source_block shelxl
_cod_original_sg_symbol_H-M 'P 21'
_cod_database_code 4128686
_shelx_space_group_comment
;
The symmetry employed for this shelxl refinement is uniquely defined
by the following loop, which should always be used as a source of
symmetry information in preference to the above space-group names.
They are only intended as comments.
;
_shelx_estimated_absorpt_t_min 0.684
_shelx_estimated_absorpt_t_max 0.767
_shelxl_version_number 2013-4

loop_
_space_group_symop_operation_xyz
'x, y, z'
'-x, y+1/2, -z'

loop_
_atom_site_label
_atom_site_type_symbol
_atom_site_fract_x
_atom_site_fract_y
_atom_site_fract_z
_atom_site_U_iso_or_equiv
_atom_site_adp_type
_atom_site_occupancy
_atom_site_site_symmetry_order
_atom_site_calc_flag
_atom_site_refinement_flags_posn
_atom_site_refinement_flags_adp
_atom_site_refinement_flags_occupancy
_atom_site_disorder_assembly
_atom_site_disorder_group
S1 S 0.13181(12) 0.44261(14) 0.51842(4) 0.0419(3) Uani 1 1 d . . . . .
O1 O 0.1765(7) 0.5862(4) 0.5622(2) 0.0561(9) Uani 1 1 d . . . . .
O2 O 0.1758(7) 0.2958(4) 0.5601(2) 0.0547(9) Uani 1 1 d . . . . .
N1 N -0.1239(5) 0.4431(8) 0.4851(2) 0.0504(7) Uani 1 1 d . . . . .
C1 C 0.2787(5) 0.4461(7) 0.43319(19) 0.0407(7) Uani 1 1 d . . . . .
C6 C 0.3398(9) 0.3064(7) 0.3997(3) 0.0511(12) Uani 1 1 d . . . . .
H6 H 0.3061 0.2107 0.4223 0.061 Uiso 1 1 calc R U . . .
C4 C 0.5081(6) 0.4527(8) 0.2992(2) 0.0469(9) Uani 1 1 d . . . . .
C5 C 0.4516(9) 0.3102(6) 0.3322(3) 0.0516(12) Uani 1 1 d . . . . .
H5 H 0.4895 0.2164 0.3087 0.062 Uiso 1 1 calc R U . . .
C3 C 0.4485(10) 0.5903(7) 0.3351(3) 0.0565(13) Uani 1 1 d . . . . .
H3 H 0.4874 0.6863 0.3143 0.068 Uiso 1 1 calc R U . . .
C14 C 0.1025(7) 0.4307(8) -0.0924(2) 0.0546(10) Uani 1 1 d . . . . .
C7 C 0.6371(6) 0.4576(9) 0.2263(2) 0.0557(11) Uani 1 1 d . . . . .
H7 H 0.6961 0.5644 0.2255 0.067 Uiso 1 1 calc R U . A 1
C2 C 0.3325(9) 0.5886(6) 0.4014(3) 0.0526(12) Uani 1 1 d . . . . .
H2 H 0.2913 0.6823 0.4241 0.063 Uiso 1 1 calc R U . . .
C20 C 0.8327(9) 0.3492(11) 0.2371(4) 0.084(2) Uani 1 1 d . . . . .
H20A H 0.7849 0.2420 0.2312 0.126 Uiso 1 1 calc R U . . .
H20B H 0.9116 0.3643 0.2904 0.126 Uiso 1 1 calc R U . . .
H20C H 0.9255 0.3728 0.1963 0.126 Uiso 1 1 calc R U . . .
C15 C -0.1065(10) 0.4861(9) -0.1073(4) 0.085(2) Uani 1 1 d . . . . .
H15 H -0.1770 0.5194 -0.0639 0.102 Uiso 1 1 calc R U . . .
C19 C 0.1980(13) 0.3850(8) -0.1599(3) 0.0841(19) Uani 1 1 d . . . . .
H19 H 0.3413 0.3502 -0.1530 0.101 Uiso 1 1 calc R U . . .
C17 C -0.1177(13) 0.4447(12) -0.2511(3) 0.0908(19) Uani 1 1 d . . . . .
H17 H -0.1909 0.4495 -0.3037 0.109 Uiso 1 1 calc R U . . .
C18 C 0.0837(17) 0.3902(9) -0.2376(4) 0.098(2) Uani 1 1 d . . . . .
H18 H 0.1502 0.3544 -0.2815 0.118 Uiso 1 1 calc R U . . .
C16 C -0.2145(13) 0.4933(13) -0.1864(5) 0.109(3) Uani 1 1 d . . . . .
H16 H -0.3557 0.5321 -0.1950 0.131 Uiso 1 1 calc R U . . .
C8 C 0.4883(6) 0.4389(8) 0.1460(2) 0.0501(9) Uani 0.618(8) 1 d . . P B 2
C11 C 0.2281(7) 0.4293(7) -0.0091(2) 0.0510(10) Uani 0.618(8) 1 d . . P B 2
C9 C 0.5291(10) 0.3322(8) 0.0870(3) 0.073(4) Uani 0.618(8) 1 d . . P B 2
H9 H 0.6440 0.2618 0.0976 0.088 Uiso 0.618(8) 1 calc R U P B 2
C10 C 0.4004(10) 0.3288(8) 0.0119(3) 0.068(4) Uani 0.618(8) 1 d . . P B 2
H10 H 0.4320 0.2547 -0.0263 0.082 Uiso 0.618(8) 1 calc R U P B 2
C13 C 0.3096(10) 0.5312(9) 0.1279(3) 0.080(5) Uani 0.618(8) 1 d . . P B 2
H13 H 0.2708 0.6001 0.1673 0.096 Uiso 0.618(8) 1 calc R U P B 2
C12 C 0.1843(9) 0.5259(10) 0.0527(4) 0.096(6) Uani 0.618(8) 1 d . . P B 2
F1 F 0.0134(16) 0.6124(13) 0.0421(5) 0.167(5) Uani 0.618(8) 1 d . . P B 2
C8' C 0.4883(6) 0.4389(8) 0.1460(2) 0.0501(9) Uani 0.382(8) 1 d . . P B 1
C11' C 0.2281(7) 0.4293(7) -0.0091(2) 0.0510(10) Uani 0.382(8) 1 d . . P B 1
C13' C 0.5291(10) 0.3322(8) 0.0870(3) 0.080(5) Uani 0.382(8) 1 d . . P B 1
H13' H 0.6440 0.2618 0.0976 0.096 Uiso 0.382(8) 1 calc R U P B 1
C12' C 0.4004(10) 0.3288(8) 0.0119(3) 0.096(6) Uani 0.382(8) 1 d . . P B 1
C9' C 0.3096(10) 0.5312(9) 0.1279(3) 0.073(4) Uani 0.382(8) 1 d . . P B 1
H9' H 0.2708 0.6001 0.1673 0.088 Uiso 0.382(8) 1 calc R U P B 1
C10' C 0.1843(9) 0.5259(10) 0.0527(4) 0.068(4) Uani 0.382(8) 1 d . . P B 1
H10' H 0.0637 0.5915 0.0437 0.082 Uiso 0.382(8) 1 calc R U P B 1
F1' F 0.422(3) 0.215(2) -0.0349(8) 0.167(5) Uani 0.382(8) 1 d . . P B 1
H1A H -0.157(9) 0.348(8) 0.463(4) 0.046(15) Uiso 1 1 d . . . . .
H1B H -0.163(11) 0.525(9) 0.459(5) 0.062(19) Uiso 1 1 d . . . . .

loop_
_atom_site_aniso_label
_atom_site_aniso_U_11
_atom_site_aniso_U_22
_atom_site_aniso_U_33
_atom_site_aniso_U_23
_atom_site_aniso_U_13
_atom_site_aniso_U_12
S1 0.0496(5) 0.0403(5) 0.0343(4) -0.0008(5) -0.0012(3) -0.0003(5)
O1 0.072(2) 0.052(2) 0.0428(18) -0.0100(16) 0.0018(16) -0.0044(16)
O2 0.070(2) 0.049(2) 0.0432(18) 0.0080(15) 0.0014(16) 0.0058(16)
N1 0.0515(16) 0.047(2) 0.0509(17) 0.000(3) 0.0005(13) -0.001(2)
C1 0.0423(15) 0.0430(18) 0.0350(14) -0.001(2) -0.0019(11) -0.002(2)
C6 0.067(3) 0.040(3) 0.046(3) 0.000(2) 0.008(2) -0.001(2)
C4 0.0442(15) 0.057(2) 0.0376(16) 0.003(2) -0.0028(12) -0.004(2)
C5 0.066(3) 0.043(3) 0.047(3) -0.004(2) 0.009(2) -0.002(2)
C3 0.074(3) 0.045(3) 0.050(3) 0.003(2) 0.008(2) -0.013(2)
C14 0.069(2) 0.049(3) 0.0437(19) 0.004(2) 0.0020(16) -0.004(3)
C7 0.0524(19) 0.069(3) 0.0457(19) 0.004(3) 0.0048(15) -0.013(3)
C2 0.067(3) 0.036(3) 0.055(3) -0.001(2) 0.009(2) 0.000(2)
C20 0.052(3) 0.139(6) 0.060(3) 0.000(3) 0.005(2) 0.017(3)
C15 0.075(3) 0.118(7) 0.059(3) 0.009(3) 0.000(2) 0.010(3)
C19 0.115(5) 0.084(5) 0.051(3) -0.007(3) 0.003(3) 0.026(4)
C17 0.133(5) 0.079(4) 0.052(3) 0.010(4) -0.022(3) -0.011(6)
C18 0.157(7) 0.083(5) 0.050(3) -0.007(3) -0.002(4) 0.027(4)
C16 0.089(4) 0.149(10) 0.079(4) 0.021(5) -0.022(3) 0.008(5)
C8 0.0525(18) 0.057(2) 0.0415(17) 0.002(3) 0.0071(14) -0.005(3)
C11 0.0580(19) 0.051(3) 0.0436(18) -0.003(2) 0.0050(15) -0.005(2)
C9 0.076(8) 0.066(8) 0.069(7) 0.005(6) -0.021(6) 0.021(6)
C10 0.101(10) 0.053(6) 0.047(6) -0.008(5) -0.005(6) 0.028(6)
C13 0.072(8) 0.123(12) 0.046(6) -0.038(6) 0.011(5) 0.026(7)
C12 0.054(6) 0.169(16) 0.062(8) -0.031(8) -0.010(5) 0.041(7)
F1 0.166(6) 0.208(9) 0.107(4) -0.089(5) -0.066(4) 0.137(7)
C8' 0.0525(18) 0.057(2) 0.0415(17) 0.002(3) 0.0071(14) -0.005(3)
C11' 0.0580(19) 0.051(3) 0.0436(18) -0.003(2) 0.0050(15) -0.005(2)
C13' 0.072(8) 0.123(12) 0.046(6) -0.038(6) 0.011(5) 0.026(7)
C12' 0.054(6) 0.169(16) 0.062(8) -0.031(8) -0.010(5) 0.041(7)
C9' 0.076(8) 0.066(8) 0.069(7) 0.005(6) -0.021(6) 0.021(6)
C10' 0.101(10) 0.053(6) 0.047(6) -0.008(5) -0.005(6) 0.028(6)
F1' 0.166(6) 0.208(9) 0.107(4) -0.089(5) -0.066(4) 0.137(7)

loop_
_atom_type_symbol
_atom_type_description
_atom_type_scat_dispersion_real
_atom_type_scat_dispersion_imag
_atom_type_scat_source
C C 0.0181 0.0091 'International Tables Vol C Tables 4.2.6.8 and 6.1.1.4'
H H 0.0000 0.0000 'International Tables Vol C Tables 4.2.6.8 and 6.1.1.4'
N N 0.0311 0.0180 'International Tables Vol C Tables 4.2.6.8 and 6.1.1.4'
O O 0.0492 0.0322 'International Tables Vol C Tables 4.2.6.8 and 6.1.1.4'
F F 0.0727 0.0534 'International Tables Vol C Tables 4.2.6.8 and 6.1.1.4'
S S 0.3331 0.5567 'International Tables Vol C Tables 4.2.6.8 and 6.1.1.4'

loop_
_geom_angle_atom_site_label_1
_geom_angle_atom_site_label_2
_geom_angle_atom_site_label_3
_geom_angle
O1 S1 O2 119.22(16)
O1 S1 N1 106.9(3)
O2 S1 N1 106.6(3)
O1 S1 C1 107.6(2)
O2 S1 C1 108.0(2)
N1 S1 C1 108.16(16)
C2 C1 C6 120.7(3)
C2 C1 S1 119.4(4)
C6 C1 S1 119.9(4)
C1 C6 C5 119.4(5)
C3 C4 C5 118.3(3)
C3 C4 C7 120.7(5)
C5 C4 C7 121.0(5)
C6 C5 C4 120.8(5)
C2 C3 C4 121.7(5)
C15 C14 C19 116.3(5)
C15 C14 C11 122.6(5)
C19 C14 C11 120.9(5)
C20 C7 C8 115.2(5)
C20 C7 C4 112.5(4)
C8 C7 C4 111.2(3)
C1 C2 C3 119.1(5)
C14 C15 C16 121.0(7)
C14 C19 C18 121.1(7)
C18 C17 C16 118.5(5)
C17 C18 C19 121.8(7)
C17 C16 C15 121.2(7)
C13 C8 C9 116.2(4)
C13 C8 C7 121.2(5)
C9 C8 C7 122.5(5)
C12 C11 C10 114.0(4)
C12 C11 C14 123.7(5)
C10 C11 C14 122.3(5)
C8 C9 C10 120.6(5)
C11 C10 C9 123.6(5)
C8 C13 C12 122.0(5)
F1 C12 C11 118.8(5)
F1 C12 C13 117.7(6)
C11 C12 C13 123.4(5)

loop_
_geom_bond_atom_site_label_1
_geom_bond_atom_site_label_2
_geom_bond_distance
S1 O1 1.428(4)
S1 O2 1.435(4)
S1 N1 1.611(3)
S1 C1 1.771(3)
C1 C2 1.378(8)
C1 C6 1.384(8)
C6 C5 1.386(8)
C4 C3 1.383(9)
C4 C5 1.392(8)
C4 C7 1.527(5)
C3 C2 1.383(8)
C14 C15 1.372(8)
C14 C19 1.382(8)
C14 C11 1.492(6)
C7 C20 1.516(9)
C7 C8 1.526(5)
C15 C16 1.392(9)
C19 C18 1.386(9)
C17 C18 1.324(12)
C17 C16 1.354(12)
C8 C13 1.360(8)
C8 C9 1.378(8)
C11 C12 1.364(7)
C11 C10 1.378(8)
C9 C10 1.387(8)
C13 C12 1.379(7)
C12 F1 1.284(8)

loop_
_geom_hbond_atom_site_label_D
_geom_hbond_atom_site_label_H
_geom_hbond_atom_site_label_A
_geom_hbond_distance_DH
_geom_hbond_distance_HA
_geom_hbond_distance_DA
_geom_hbond_angle_DHA
_geom_hbond_site_symmetry_A
N1 H1A O1 0.90(7) 2.26(7) 3.140(8) 164(6) 2_546
N1 H1B O2 0.84(8) 2.32(8) 3.098(8) 153(7) 2_556
